data_7219955
loop_
_publ_author_name
'Yang, Yong'
'Wu, Qiao Xia'
'Xue, Min'

_publ_section_title
;
 Bifurcated hydrogen bonding mediated planar 9,10-anthraquinone dyes:
 synthesis, structure and property
;
_journal_name_full 'RSC Adv.'
_journal_paper_doi 10.1039/C5RA01682G
_journal_year 2015
_chemical_formula_sum 'C36 H34 N2 O6'
_chemical_formula_weight 590.65
_chemical_melting_point 244-5
_chemical_name_systematic
; 
 ? 
;
_space_group_IT_number 14
_symmetry_cell_setting monoclinic
_symmetry_space_group_name_Hall '-P 2yn'
_symmetry_space_group_name_H-M 'P 1 21/n 1'
_atom_sites_solution_hydrogens geom
_atom_sites_solution_primary direct
_atom_sites_solution_secondary difmap
_audit_creation_method SHELXL-97
_audit_update_record
;
2015-01-25 deposited with the CCDC.
2015-03-19 downloaded from the CCDC.
;
_cell_angle_alpha 90.00
_cell_angle_beta 93.18(3)
_cell_angle_gamma 90.00
_cell_formula_units_Z 2
_cell_length_a 5.1550(10)
_cell_length_b 23.851(5)
_cell_length_c 11.944(2)
_cell_measurement_reflns_used 11881
_cell_measurement_temperature 293(2)
_cell_measurement_theta_max 27.31
_cell_measurement_theta_min 1.71
_cell_volume 1466.3(5)
_computing_cell_refinement 'Rapid Auto(Rigaku 2001)'
_computing_data_collection 'Rapid Auto(Rigaku 2001)'
_computing_data_reduction 'Rapid Auto(Rigaku 2001)'
_computing_structure_refinement 'SHELXL-97 (Sheldrick, 1997)'
_computing_structure_solution 'SHELXS-97 (Sheldrick, 1990)'
_diffrn_ambient_temperature 293(2)
_diffrn_measured_fraction_theta_full 0.995
_diffrn_measured_fraction_theta_max 0.995
_diffrn_measurement_device_type 'Rigaku R-axis Rapid IP'
_diffrn_measurement_method oscillation
_diffrn_radiation_monochromator graphite
_diffrn_radiation_source 'Rotating Anode'
_diffrn_radiation_type MoK\a
_diffrn_radiation_wavelength 0.71073
_diffrn_reflns_av_R_equivalents 0.0623
_diffrn_reflns_av_sigmaI/netI 0.0902
_diffrn_reflns_limit_h_max 6
_diffrn_reflns_limit_h_min -6
_diffrn_reflns_limit_k_max 30
_diffrn_reflns_limit_k_min -29
_diffrn_reflns_limit_l_max 15
_diffrn_reflns_limit_l_min -15
_diffrn_reflns_number 11881
_diffrn_reflns_theta_full 27.31
_diffrn_reflns_theta_max 27.31
_diffrn_reflns_theta_min 1.71
_exptl_absorpt_coefficient_mu 0.091
_exptl_absorpt_correction_T_max 0.9880
_exptl_absorpt_correction_T_min 0.9313
_exptl_absorpt_correction_type empirical
_exptl_absorpt_process_details abscor
_exptl_crystal_colour yellow
_exptl_crystal_density_diffrn 1.338
_exptl_crystal_density_method 'not measured'
_exptl_crystal_description needle
_exptl_crystal_F_000 624
_exptl_crystal_size_max 0.79
_exptl_crystal_size_mid 0.15
_exptl_crystal_size_min 0.13
_refine_diff_density_max 0.377
_refine_diff_density_min -0.375
_refine_diff_density_rms 0.133
_refine_ls_extinction_method none
_refine_ls_goodness_of_fit_ref 1.012
_refine_ls_hydrogen_treatment mixed
_refine_ls_matrix_type full
_refine_ls_number_parameters 199
_refine_ls_number_reflns 3297
_refine_ls_number_restraints 0
_refine_ls_restrained_S_all 1.012
_refine_ls_R_factor_all 0.0970
_refine_ls_R_factor_gt 0.0506
_refine_ls_shift/su_max 0.000
_refine_ls_shift/su_mean 0.000
_refine_ls_structure_factor_coef Fsqd
_refine_ls_weighting_details 'calc w=1/[\s^2^(Fo^2^)+(0.0509P)^2^+0.0000P] where P=(Fo^2^+2Fc^2^)/3'
_refine_ls_weighting_scheme calc
_refine_ls_wR_factor_gt 0.1091
_refine_ls_wR_factor_ref 0.1399
_reflns_number_gt 1901
_reflns_number_total 3297
_reflns_threshold_expression >2sigma(I)
_cod_data_source_file c5ra01682g2.cif
_cod_data_source_block a
_cod_depositor_comments
;
The following automatic conversions were performed:

'_symmetry_cell_setting' value 'Monoclinic' changed to 'monoclinic'
according to
/usr/data/users/saulius/crontab/automatic-downloads/rss-feeds/RSC/lib/dictionaries/cif_core.dic
dictionary named 'cif_core.dic' version 2.4.2 from 2011-04-26.

Automatic conversion script
Id: cif_fix_values 3105 2015-03-04 15:46:00Z robertas 
;
_cod_original_sg_symbol_H-M P2(1)/n
_cod_database_code 7219955

loop_
_symmetry_equiv_pos_as_xyz
'x, y, z'
'-x+1/2, y+1/2, -z+1/2'
'-x, -y, -z'
'x-1/2, -y-1/2, z-1/2'

loop_
_atom_site_label
_atom_site_type_symbol
_atom_site_fract_x
_atom_site_fract_y
_atom_site_fract_z
_atom_site_U_iso_or_equiv
_atom_site_adp_type
_atom_site_occupancy
_atom_site_symmetry_multiplicity
_atom_site_calc_flag
_atom_site_refinement_flags
O1 O 0.1919(3) 0.15593(7) 0.77835(11) 0.0350(4) Uani 1 1 d .
O2 O -0.3558(3) 0.15327(8) 0.51330(13) 0.0404(5) Uani 1 1 d .
O3 O 0.5715(3) -0.06388(7) 0.32016(12) 0.0396(4) Uani 1 1 d .
N1 N 0.0406(3) 0.11890(7) 0.57213(14) 0.0269(4) Uani 1 1 d .
H1A H 0.1556 0.1190 0.6271 0.032 Uiso 1 1 calc R
C1 C 0.5022(6) 0.12986(14) 1.0676(2) 0.0572(9) Uani 1 1 d .
H1B H 0.5567 0.1679 1.0804 0.086 Uiso 1 1 calc R
H1C H 0.6465 0.1081 1.0446 0.086 Uiso 1 1 calc R
H1D H 0.4404 0.1145 1.1354 0.086 Uiso 1 1 calc R
C2 C 0.1909(7) 0.06867(12) 0.9538(3) 0.0639(9) Uani 1 1 d .
H2A H 0.0541 0.0687 0.8959 0.096 Uiso 1 1 calc R
H2B H 0.1272 0.0533 1.0213 0.096 Uiso 1 1 calc R
H2C H 0.3328 0.0462 0.9305 0.096 Uiso 1 1 calc R
C3 C 0.2840(5) 0.12841(11) 0.97547(18) 0.0360(6) Uani 1 1 d .
H3A H 0.1381 0.1508 0.9997 0.043 Uiso 1 1 calc R
C4 C 0.3842(4) 0.15455(11) 0.87090(17) 0.0318(5) Uani 1 1 d .
H4A H 0.4410 0.1925 0.8879 0.038 Uiso 1 1 calc R
H4B H 0.5339 0.1335 0.8487 0.038 Uiso 1 1 calc R
C5 C 0.0149(4) 0.19819(10) 0.76839(17) 0.0273(5) Uani 1 1 d .
C6 C -0.0002(5) 0.24187(10) 0.84462(19) 0.0337(6) Uani 1 1 d .
H6A H 0.1196 0.2439 0.9056 0.040 Uiso 1 1 calc R
C7 C -0.1918(5) 0.28252(10) 0.83083(19) 0.0355(6) Uani 1 1 d .
H7A H -0.1983 0.3117 0.8821 0.043 Uiso 1 1 calc R
C8 C -0.3734(5) 0.27984(10) 0.74128(19) 0.0356(6) Uani 1 1 d .
H8A H -0.5035 0.3067 0.7324 0.043 Uiso 1 1 calc R
C9 C -0.3579(5) 0.23652(10) 0.66523(18) 0.0316(5) Uani 1 1 d .
H9A H -0.4807 0.2345 0.6053 0.038 Uiso 1 1 calc R
C10 C -0.1644(4) 0.19579(9) 0.67520(17) 0.0256(5) Uani 1 1 d .
C11 C -0.1675(4) 0.15378(9) 0.58087(17) 0.0264(5) Uani 1 1 d .
C12 C 0.0853(4) 0.08286(9) 0.48232(16) 0.0247(5) Uani 1 1 d .
C13 C -0.0623(4) 0.08648(10) 0.38031(17) 0.0297(5) Uani 1 1 d .
H13A H -0.1970 0.1124 0.3723 0.036 Uiso 1 1 calc R
C14 C -0.0098(5) 0.05216(10) 0.29217(18) 0.0338(6) Uani 1 1 d .
H14A H -0.1092 0.0554 0.2251 0.041 Uiso 1 1 calc R
C15 C 0.1863(4) 0.01304(10) 0.30068(17) 0.0301(5) Uani 1 1 d .
H15A H 0.2179 -0.0100 0.2402 0.036 Uiso 1 1 calc R
C16 C 0.3372(4) 0.00825(9) 0.40055(17) 0.0254(5) Uani 1 1 d .
C17 C 0.2888(4) 0.04269(9) 0.49252(16) 0.0240(5) Uani 1 1 d .
C18 C 0.5449(4) -0.03541(9) 0.40371(17) 0.0264(5) Uani 1 1 d .

loop_
_atom_site_aniso_label
_atom_site_aniso_U_11
_atom_site_aniso_U_22
_atom_site_aniso_U_33
_atom_site_aniso_U_23
_atom_site_aniso_U_13
_atom_site_aniso_U_12
O1 0.0357(9) 0.0397(10) 0.0284(8) -0.0077(7) -0.0094(7) 0.0115(8)
O2 0.0324(9) 0.0495(11) 0.0378(9) -0.0119(8) -0.0117(7) 0.0099(8)
O3 0.0472(10) 0.0432(10) 0.0271(8) -0.0105(8) -0.0081(7) 0.0176(8)
N1 0.0268(10) 0.0301(10) 0.0232(9) -0.0015(8) -0.0044(7) 0.0022(8)
C1 0.0491(16) 0.087(2) 0.0341(13) 0.0064(15) -0.0060(12) 0.0159(17)
C2 0.089(2) 0.0482(18) 0.0565(18) 0.0022(15) 0.0172(17) -0.0140(18)
C3 0.0349(13) 0.0421(14) 0.0311(12) -0.0002(11) 0.0019(10) 0.0054(12)
C4 0.0269(12) 0.0387(14) 0.0288(11) -0.0012(10) -0.0056(9) 0.0034(10)
C5 0.0241(12) 0.0284(12) 0.0294(11) 0.0017(10) 0.0009(9) 0.0013(10)
C6 0.0300(12) 0.0380(14) 0.0325(12) -0.0056(11) -0.0035(10) 0.0009(11)
C7 0.0366(13) 0.0334(14) 0.0362(12) -0.0092(11) 0.0003(10) 0.0041(12)
C8 0.0358(13) 0.0307(13) 0.0401(13) -0.0013(11) 0.0014(11) 0.0084(11)
C9 0.0333(13) 0.0336(13) 0.0275(11) 0.0040(10) -0.0014(10) 0.0032(11)
C10 0.0269(11) 0.0265(12) 0.0233(10) 0.0008(9) 0.0012(8) -0.0004(10)
C11 0.0260(11) 0.0267(12) 0.0263(10) 0.0032(10) -0.0005(9) -0.0004(10)
C12 0.0258(11) 0.0254(12) 0.0230(10) 0.0008(9) 0.0019(9) -0.0026(10)
C13 0.0302(12) 0.0299(13) 0.0282(11) 0.0028(10) -0.0040(9) 0.0040(10)
C14 0.0367(13) 0.0408(14) 0.0232(10) 0.0004(10) -0.0057(9) 0.0044(12)
C15 0.0344(12) 0.0345(13) 0.0208(10) -0.0030(10) -0.0027(9) 0.0016(11)
C16 0.0254(11) 0.0245(11) 0.0261(11) 0.0012(9) -0.0019(9) -0.0012(10)
C17 0.0261(11) 0.0236(11) 0.0217(10) 0.0017(9) -0.0021(8) -0.0036(9)
C18 0.0290(12) 0.0260(12) 0.0239(10) -0.0005(10) -0.0012(9) -0.0024(10)

loop_
_atom_type_symbol
_atom_type_description
_atom_type_scat_dispersion_real
_atom_type_scat_dispersion_imag
_atom_type_scat_source
C C 0.0033 0.0016 'International Tables Vol C Tables 4.2.6.8 and 6.1.1.4'
H H 0.0000 0.0000 'International Tables Vol C Tables 4.2.6.8 and 6.1.1.4'
N N 0.0061 0.0033 'International Tables Vol C Tables 4.2.6.8 and 6.1.1.4'
O O 0.0106 0.0060 'International Tables Vol C Tables 4.2.6.8 and 6.1.1.4'

loop_
_geom_angle_atom_site_label_1
_geom_angle_atom_site_label_2
_geom_angle_atom_site_label_3
_geom_angle
_geom_angle_site_symmetry_1
_geom_angle_site_symmetry_3
C5 O1 C4 120.83(18) . .
C11 N1 C12 126.48(18) . .
C4 C3 C2 111.4(2) . .
C4 C3 C1 108.3(2) . .
C2 C3 C1 110.9(3) . .
O1 C4 C3 113.00(19) . .
O1 C5 C6 124.08(19) . .
O1 C5 C10 116.54(19) . .
C6 C5 C10 119.4(2) . .
C5 C6 C7 120.8(2) . .
C8 C7 C6 120.4(2) . .
C7 C8 C9 118.8(2) . .
C8 C9 C10 122.2(2) . .
C9 C10 C5 118.4(2) . .
C9 C10 C11 114.97(18) . .
C5 C10 C11 126.7(2) . .
O2 C11 N1 122.6(2) . .
O2 C11 C10 118.2(2) . .
N1 C11 C10 119.11(18) . .
C13 C12 N1 121.4(2) . .
C13 C12 C17 118.57(19) . .
N1 C12 C17 119.96(18) . .
C14 C13 C12 120.6(2) . .
C13 C14 C15 121.6(2) . .
C14 C15 C16 119.5(2) . .
C15 C16 C17 120.5(2) . .
C15 C16 C18 116.41(19) . .
C17 C16 C18 123.11(18) . .
C16 C17 C12 119.31(18) . .
C16 C17 C18 117.86(19) . 3_656
C12 C17 C18 122.84(19) . 3_656
O3 C18 C17 122.3(2) . 3_656
O3 C18 C16 118.69(18) . .
C17 C18 C16 119.02(19) 3_656 .

loop_
_geom_bond_atom_site_label_1
_geom_bond_atom_site_label_2
_geom_bond_distance
_geom_bond_site_symmetry_2
O1 C5 1.360(3) .
O1 C4 1.443(2) .
O2 C11 1.228(2) .
O3 C18 1.221(3) .
N1 C11 1.366(3) .
N1 C12 1.404(3) .
C1 C3 1.529(3) .
C2 C3 1.521(4) .
C3 C4 1.512(3) .
C5 C6 1.388(3) .
C5 C10 1.408(3) .
C6 C7 1.387(3) .
C7 C8 1.383(3) .
C8 C9 1.381(3) .
C9 C10 1.392(3) .
C10 C11 1.507(3) .
C12 C13 1.403(3) .
C12 C17 1.421(3) .
C13 C14 1.372(3) .
C14 C15 1.375(3) .
C15 C16 1.392(3) .
C16 C17 1.405(3) .
C16 C18 1.493(3) .
C17 C18 1.478(3) 3_656
C18 C17 1.478(3) 3_656

loop_
_geom_hbond_atom_site_label_D
_geom_hbond_atom_site_label_H
_geom_hbond_atom_site_label_A
_geom_hbond_distance_DH
_geom_hbond_distance_HA
_geom_hbond_distance_DA
_geom_hbond_angle_DHA
_geom_hbond_site_symmetry_A
N1 H1A O3 0.86 2.00 2.663(2) 132.9 3_656
N1 H1A O1 0.86 2.01 2.691(2) 135.6 .
